data_7213010
loop_
_publ_author_name
'Bueno, B.'
'Esteve, B.'
'Irurre, J.'
'Brillas, E.'
'Torrelles, X.'
'Rius, J.'
'Alvarez-Larena, A.'
'Piniella, J. F.'
'Alem\'an, C.'
'Juli\'a, L.'

_publ_section_title
;
 Methyl- and methoxy-substituted di[1,4]benzodithiio[2,3-b:2,3-e]pyridines
 as new electron donor compounds: synthesis, molecular structure,
 electrochemical properties, and EPR studies
;
_journal_issue 7
_journal_name_full 'Journal of the Chemical Society, Perkin Transactions 2'
_journal_page_first 1503
_journal_paper_doi 10.1039/a900148d
_journal_year 1999
_chemical_formula_structural 'C21 H17 N S4'
_chemical_formula_sum 'C21 H17 N S4'
_chemical_formula_weight 411.60
_chemical_name_systematic
; 
6-Aza-2,3,9,10-tetramethyl-5,7,12,14-tetrathiapentacene 
;
_space_group_IT_number 14
_symmetry_cell_setting monoclinic
_symmetry_space_group_name_Hall '-P 2yn'
_symmetry_space_group_name_H-M 'P 1 21/n 1'
_atom_sites_solution_hydrogens geom
_atom_sites_solution_primary direct
_atom_sites_solution_secondary difmap
_audit_creation_method SHELXL
_cell_angle_alpha 90.00
_cell_angle_beta 95.220(10)
_cell_angle_gamma 90.00
_cell_formula_units_Z 4
_cell_length_a 8.1000(10)
_cell_length_b 12.520(3)
_cell_length_c 18.733(3)
_cell_measurement_reflns_used 25
_cell_measurement_temperature 293(2)
_cell_measurement_theta_max 13.79
_cell_measurement_theta_min 9.85
_cell_volume 1891.9(6)
_computing_cell_refinement 'CAD4 (Enraf-Nonius)'
_computing_data_collection 'CAD4 (Enraf-Nonius)'
_computing_molecular_graphics 'PLUTON-93 (Spek, 1993)'
_computing_structure_refinement 'SHELXL-93 (Sheldrick, 1993)'
_computing_structure_solution 'SHELXS-86 (Sheldrick, 1990)'
_diffrn_ambient_temperature 293(2)
_diffrn_measurement_device 'EnrafNonius CAD4'
_diffrn_measurement_method 'omega/2theta scan'
_diffrn_radiation_monochromator graphite
_diffrn_radiation_source 'fine-focus sealed tube'
_diffrn_radiation_type MoK\a
_diffrn_radiation_wavelength 0.71069
_diffrn_reflns_av_R_equivalents 0.0000
_diffrn_reflns_av_sigmaI/netI 0.0551
_diffrn_reflns_limit_h_max 9
_diffrn_reflns_limit_h_min -9
_diffrn_reflns_limit_k_max 14
_diffrn_reflns_limit_k_min 0
_diffrn_reflns_limit_l_max 22
_diffrn_reflns_limit_l_min 0
_diffrn_reflns_number 3325
_diffrn_reflns_theta_max 24.97
_diffrn_reflns_theta_min 1.96
_diffrn_standards_decay_% 0
_diffrn_standards_interval_time 120
_diffrn_standards_number 3
_exptl_absorpt_coefficient_mu 0.507
_exptl_absorpt_correction_T_max 1.000
_exptl_absorpt_correction_T_min 1.000
_exptl_absorpt_correction_type none
_exptl_crystal_colour colourless
_exptl_crystal_density_diffrn 1.445
_exptl_crystal_density_meas ?
_exptl_crystal_description prism
_exptl_crystal_F_000 856
_exptl_crystal_size_max 0.36
_exptl_crystal_size_mid 0.25
_exptl_crystal_size_min 0.14
_refine_diff_density_max 0.210
_refine_diff_density_min -0.228
_refine_diff_density_rms 0.044
_refine_ls_extinction_method none
_refine_ls_goodness_of_fit_all 0.913
_refine_ls_goodness_of_fit_obs 1.102
_refine_ls_hydrogen_treatment refU
_refine_ls_matrix_type full
_refine_ls_number_parameters 240
_refine_ls_number_reflns 3325
_refine_ls_number_restraints 0
_refine_ls_restrained_S_all 0.913
_refine_ls_restrained_S_obs 1.102
_refine_ls_R_factor_all 0.0689
_refine_ls_R_factor_obs 0.0358
_refine_ls_shift/esd_max -0.097
_refine_ls_shift/esd_mean 0.008
_refine_ls_structure_factor_coef Fsqd
_refine_ls_weighting_details 'w=1/[\s^2^(Fo^2^)+(0.0549P)^2^+0.0000P] where P=(Fo^2^+2Fc^2^)/3'
_refine_ls_weighting_scheme calc
_refine_ls_wR_factor_all 0.0913
_refine_ls_wR_factor_obs 0.0875
_reflns_number_observed 2179
_reflns_number_total 3325
_reflns_observed_criterion >2sigma(I)
_cod_data_source_file 900148dsup1.cif
_cod_data_source_block 2
_cod_depositor_comments
;
The following automatic conversions were performed:

'_exptl_crystal_density_meas' value 'not measured' was changed to '?'
- the value is perceived as not measured.

Automatic conversion script
Id: cif_fix_values 3008 2015-01-20 13:52:24Z robertas 

The following automatic conversions were performed:

'_refine_ls_weighting_scheme' value 'calc
w=1/[\s^2^(Fo^2^)+(0.0549P)^2^+0.0000P] where P=(Fo^2^+2Fc^2^)/3' was
changed to 'calc'. New tag '_refine_ls_weighting_details' was
created. The value of the new tag was set to
'w=1/[\s^2^(Fo^2^)+(0.0549P)^2^+0.0000P] where P=(Fo^2^+2Fc^2^)/3'.

Automatic conversion script
Id: cif_fix_values 3143 2015-03-26 13:38:13Z robertas 
;
_cod_database_code 7213010

loop_
_symmetry_equiv_pos_as_xyz
'x, y, z'
'-x+1/2, y+1/2, -z+1/2'
'-x, -y, -z'
'x-1/2, -y-1/2, z-1/2'

loop_
_atom_site_aniso_label
_atom_site_aniso_U_11
_atom_site_aniso_U_22
_atom_site_aniso_U_33
_atom_site_aniso_U_23
_atom_site_aniso_U_13
_atom_site_aniso_U_12
C11 0.054(2) 0.054(2) 0.048(2) 0.0047(14) 0.0112(13) 0.0088(13)
C12 0.051(2) 0.055(2) 0.043(2) 0.0049(13) 0.0070(12) -0.0046(13)
C13 0.051(2) 0.053(2) 0.047(2) 0.0111(14) 0.0027(13) -0.0058(13)
C14 0.0474(15) 0.048(2) 0.052(2) 0.0122(13) 0.0014(13) 0.0002(12)
C15 0.0407(13) 0.0451(15) 0.0437(14) 0.0028(12) 0.0070(11) -0.0057(11)
C16 0.0414(14) 0.050(2) 0.0426(14) 0.0058(12) 0.0040(11) 0.0030(12)
C17 0.079(2) 0.073(2) 0.047(2) 0.002(2) 0.0051(15) 0.004(2)
C18 0.077(2) 0.065(2) 0.055(2) 0.017(2) -0.010(2) -0.001(2)
S1 0.0491(4) 0.0703(5) 0.0467(4) 0.0031(4) 0.0033(3) 0.0205(4)
S2 0.0576(4) 0.0387(4) 0.0503(4) 0.0029(3) 0.0056(3) -0.0027(3)
N21 0.0463(12) 0.0453(12) 0.0430(12) -0.0054(10) -0.0045(10) 0.0018(10)
C22 0.0371(12) 0.0455(14) 0.0386(13) -0.0019(12) -0.0045(11) 0.0006(11)
C23 0.0350(12) 0.0400(13) 0.0414(14) -0.0006(11) -0.0047(11) -0.0009(11)
C24 0.0350(12) 0.0356(13) 0.0443(14) -0.0015(11) -0.0052(11) 0.0030(10)
C25 0.0374(13) 0.0426(14) 0.0391(13) -0.0012(11) -0.0049(11) -0.0015(11)
C26 0.0391(13) 0.0394(14) 0.0428(14) -0.0003(11) -0.0041(11) -0.0014(10)
S3 0.0759(5) 0.0358(4) 0.0529(4) 0.0025(3) 0.0065(4) 0.0025(3)
S4 0.0423(4) 0.0596(4) 0.0502(4) 0.0078(3) 0.0044(3) 0.0122(3)
C31 0.0468(14) 0.0406(15) 0.058(2) 0.0101(13) 0.0077(13) 0.0045(12)
C32 0.0418(14) 0.049(2) 0.050(2) 0.0138(13) 0.0025(12) -0.0023(12)
C33 0.0489(15) 0.054(2) 0.0450(15) 0.0053(13) 0.0085(12) -0.0070(13)
C34 0.0490(14) 0.0487(15) 0.051(2) 0.0075(14) 0.0118(12) 0.0038(13)
C35 0.0370(13) 0.0443(14) 0.0459(14) 0.0053(12) 0.0062(11) -0.0004(11)
C36 0.0439(14) 0.0358(14) 0.0465(14) 0.0058(12) 0.0084(11) -0.0004(11)
C37 0.069(2) 0.070(2) 0.060(2) 0.013(2) -0.008(2) 0.003(2)
C38 0.080(2) 0.078(2) 0.051(2) 0.002(2) 0.009(2) 0.005(2)

loop_
_atom_site_label
_atom_site_type_symbol
_atom_site_fract_x
_atom_site_fract_y
_atom_site_fract_z
_atom_site_U_iso_or_equiv
_atom_site_thermal_displace_type
_atom_site_occupancy
_atom_site_calc_flag
_atom_site_refinement_flags
C11 C 0.0870(3) 1.1492(2) 0.28989(14) 0.0514(7) Uani 1 d .
H11 H 0.0308(3) 1.2136(2) 0.29259(14) 0.083(3) Uiso 1 calc R
C12 C 0.1712(3) 1.1073(2) 0.35157(14) 0.0498(7) Uani 1 d .
C13 C 0.2589(3) 1.0113(2) 0.34658(14) 0.0504(7) Uani 1 d .
C14 C 0.2608(3) 0.9620(2) 0.28064(14) 0.0495(7) Uani 1 d .
H14 H 0.3228(3) 0.9000(2) 0.27710(14) 0.083(3) Uiso 1 calc R
C15 C 0.1723(3) 1.0025(2) 0.21934(13) 0.0430(6) Uani 1 d .
C16 C 0.0848(3) 1.0972(2) 0.22430(13) 0.0445(6) Uani 1 d .
C17 C 0.1635(4) 1.1636(2) 0.42240(15) 0.0661(8) Uani 1 d .
H17A H 0.2738(4) 1.1737(13) 0.4447(5) 0.083(3) Uiso 1 calc R
H17B H 0.1009(19) 1.1212(7) 0.4530(4) 0.083(3) Uiso 1 calc R
H17C H 0.1108(20) 1.2318(7) 0.4145(2) 0.083(3) Uiso 1 calc R
C18 C 0.3512(4) 0.9622(2) 0.4124(2) 0.0666(9) Uani 1 d .
H18A H 0.2756(6) 0.9502(13) 0.4482(4) 0.083(3) Uiso 1 calc R
H18B H 0.4375(15) 1.0099(7) 0.4310(6) 0.083(3) Uiso 1 calc R
H18C H 0.3991(19) 0.8955(7) 0.3998(3) 0.083(3) Uiso 1 calc R
S1 S -0.03916(9) 1.15211(6) 0.15067(4) 0.0554(2) Uani 1 d .
S2 S 0.16556(9) 0.92760(5) 0.13925(4) 0.0488(2) Uani 1 d .
N21 N 0.0739(2) 1.1990(2) 0.02736(11) 0.0454(5) Uani 1 d .
C22 C 0.0793(3) 1.1242(2) 0.07855(13) 0.0409(6) Uani 1 d .
C23 C 0.1680(3) 1.0286(2) 0.07403(13) 0.0393(6) Uani 1 d .
C24 C 0.2536(3) 1.0124(2) 0.01473(12) 0.0389(6) Uani 1 d .
H24 H 0.3117(3) 0.9491(2) 0.00983(12) 0.083(3) Uiso 1 calc R
C25 C 0.2530(3) 1.0901(2) -0.03729(13) 0.0402(6) Uani 1 d .
C26 C 0.1602(3) 1.1827(2) -0.02909(13) 0.0409(6) Uani 1 d .
S3 S 0.16082(9) 1.29068(5) -0.08947(4) 0.0548(2) Uani 1 d .
S4 S 0.38056(8) 1.07460(6) -0.10791(4) 0.0507(2) Uani 1 d .
C31 C 0.0764(3) 1.2687(2) -0.23247(14) 0.0482(6) Uani 1 d .
H31 H 0.0117(3) 1.3290(2) -0.22697(14) 0.083(3) Uiso 1 calc R
C32 C 0.0806(3) 1.2246(2) -0.29986(14) 0.0471(6) Uani 1 d .
C33 C 0.1731(3) 1.1321(2) -0.30792(14) 0.0492(6) Uani 1 d .
C34 C 0.2585(3) 1.0864(2) -0.24751(15) 0.0490(6) Uani 1 d .
H34 H 0.3167(3) 1.0232(2) -0.25232(15) 0.083(3) Uiso 1 calc R
C35 C 0.2585(3) 1.1331(2) -0.18066(13) 0.0423(6) Uani 1 d .
C36 C 0.1663(3) 1.2255(2) -0.17278(13) 0.0418(6) Uani 1 d .
C37 C -0.0159(4) 1.2759(3) -0.3635(2) 0.0672(8) Uani 1 d .
H37A H -0.1071(14) 1.2307(7) -0.3802(6) 0.083(3) Uiso 1 calc R
H37B H 0.0554(7) 1.2858(14) -0.4012(4) 0.083(3) Uiso 1 calc R
H37C H -0.0575(20) 1.3439(7) -0.3497(3) 0.083(3) Uiso 1 calc R
C38 C 0.1807(4) 1.0798(3) -0.37994(15) 0.0695(9) Uani 1 d .
H38A H 0.2375(20) 1.0127(7) -0.3739(2) 0.083(3) Uiso 1 calc R
H38B H 0.2393(19) 1.1254(7) -0.4102(4) 0.083(3) Uiso 1 calc R
H38C H 0.0702(4) 1.0680(13) -0.4016(4) 0.083(3) Uiso 1 calc R

loop_
_atom_type_symbol
_atom_type_description
_atom_type_scat_dispersion_real
_atom_type_scat_dispersion_imag
_atom_type_scat_source
C C 0.0033 0.0016 'International Tables Vol C Tables 4.2.6.8 and 6.1.1.4'
H H 0.0000 0.0000 'International Tables Vol C Tables 4.2.6.8 and 6.1.1.4'
N N 0.0061 0.0033 'International Tables Vol C Tables 4.2.6.8 and 6.1.1.4'
S S 0.1246 0.1234 'International Tables Vol C Tables 4.2.6.8 and 6.1.1.4'

loop_
_geom_angle_atom_site_label_1
_geom_angle_atom_site_label_2
_geom_angle_atom_site_label_3
_geom_angle
C16 C11 C12 121.7(2)
C11 C12 C13 118.7(2)
C11 C12 C17 119.9(2)
C13 C12 C17 121.3(2)
C14 C13 C12 119.2(2)
C14 C13 C18 120.2(3)
C12 C13 C18 120.6(3)
C13 C14 C15 121.8(2)
C16 C15 C14 118.9(2)
C16 C15 S2 122.3(2)
C14 C15 S2 118.7(2)
C15 C16 C11 119.6(2)
C15 C16 S1 122.4(2)
C11 C16 S1 117.9(2)
C22 S1 C16 102.18(12)
C23 S2 C15 101.94(12)
C26 N21 C22 118.4(2)
N21 C22 C23 122.5(2)
N21 C22 S1 115.3(2)
C23 C22 S1 122.2(2)
C24 C23 C22 118.2(2)
C24 C23 S2 119.5(2)
C22 C23 S2 122.2(2)
C25 C24 C23 119.8(2)
C24 C25 C26 118.4(2)
C24 C25 S4 119.3(2)
C26 C25 S4 122.1(2)
N21 C26 C25 122.6(2)
N21 C26 S3 115.1(2)
C25 C26 S3 122.2(2)
C26 S3 C36 102.40(12)
C25 S4 C35 102.01(11)
C32 C31 C36 121.7(2)
C31 C32 C33 119.3(2)
C31 C32 C37 119.8(2)
C33 C32 C37 120.9(3)
C34 C33 C32 119.0(2)
C34 C33 C38 119.4(3)
C32 C33 C38 121.6(2)
C35 C34 C33 121.4(2)
C34 C35 C36 119.4(2)
C34 C35 S4 118.5(2)
C36 C35 S4 122.0(2)
C31 C36 C35 119.1(2)
C31 C36 S3 118.6(2)
C35 C36 S3 122.3(2)

loop_
_geom_bond_atom_site_label_1
_geom_bond_atom_site_label_2
_geom_bond_distance
C11 C16 1.389(3)
C11 C12 1.390(4)
C12 C13 1.404(4)
C12 C17 1.509(4)
C13 C14 1.382(4)
C13 C18 1.512(4)
C14 C15 1.393(3)
C15 C16 1.388(3)
C15 S2 1.766(3)
C16 S1 1.769(3)
S1 C22 1.762(2)
S2 C23 1.759(2)
N21 C26 1.335(3)
N21 C22 1.338(3)
C22 C23 1.404(3)
C23 C24 1.377(3)
C24 C25 1.377(3)
C25 C26 1.398(3)
C25 S4 1.762(2)
C26 S3 1.763(3)
S3 C36 1.765(3)
S4 C35 1.768(3)
C31 C32 1.382(4)
C31 C36 1.387(3)
C32 C33 1.394(4)
C32 C37 1.509(3)
C33 C34 1.394(4)
C33 C38 1.506(4)
C34 C35 1.382(4)
C35 C36 1.393(3)
